data_4333597
loop_
_publ_author_name
'Avelino Mart\'in'
'Noelia Mart\'inez-Espada'
'Miguel Mena'
'Adri\'an P\'erez-Redondo'
'Carlos Y\'elamos'

_publ_section_title
;
 Copper(I) and Silver(I) Complexes Supported by the Tridentate
 [{Ti(\h5-C5Me5)(\m-NH)}3(\m3-N)] Metalloligand
;
_journal_name_full 'Inorganic Chemistry'
_journal_page_first 918
_journal_page_last 930
_journal_paper_doi 10.1021/ic302113k
_journal_volume 52
_journal_year 2013
_chemical_compound_source 'synthesis as described'
_chemical_formula_moiety 'C86 H120 Cu2 N8 P2 Ti6, C2 H4 Cl4, 2(C F3 O3 S)'
_chemical_formula_sum 'C90 H124 Cl4 Cu2 F6 N8 O6 P2 S2 Ti6'
_chemical_formula_weight 2210.31
_chemical_name_systematic
;
 ?
;
_space_group_crystal_system triclinic
_space_group_IT_number 2
_space_group_name_Hall '-P 1'
_space_group_name_H-M_alt 'P -1'
_symmetry_space_group_name_Hall '-P 1'
_symmetry_space_group_name_H-M 'P -1'
_atom_sites_solution_hydrogens geom
_atom_sites_solution_primary direct
_atom_sites_solution_secondary difmap
_audit_conform_dict_location ftp://ftp.iucr.org/pub/cif_core.dic
_audit_conform_dict_name cif_core.dic
_audit_conform_dict_version 2.3
_audit_creation_date 2012-04-09T14:11:18-00:00
_audit_creation_method 'WinGX routine CIF_UPDATE'
_cell_angle_alpha 89.017(14)
_cell_angle_beta 71.718(13)
_cell_angle_gamma 68.809(13)
_cell_formula_units_Z 1
_cell_length_a 12.530(3)
_cell_length_b 12.621(3)
_cell_length_c 18.7029(18)
_cell_measurement_reflns_used 96
_cell_measurement_temperature 200(2)
_cell_measurement_theta_max 18
_cell_measurement_theta_min 3
_cell_measurement_wavelength 0.71073
_cell_volume 2603.0(10)
_computing_cell_refinement 'Dirax/lsq (Duisenberg & Schreurs, 1989-2000)'
_computing_data_collection 'Collect (Nonius BV, 1997-2000)'
_computing_data_reduction 'EvalCCD (Duisenberg & Schreurs 1990-2000)'
_computing_molecular_graphics 'Ortep-3 for Windows (Farrugia, 1997)'
_computing_publication_material 'WinGX publication routines (Farrugia, 1999)'
_computing_structure_refinement 'SHELXL-97 (Sheldrick, 1997)'
_computing_structure_solution 'SHELXS-86 (Sheldrick, 1986)'
_diffrn_ambient_temperature 200(2)
_diffrn_detector 'CCD plate'
_diffrn_detector_area_resol_mean 9
_diffrn_measured_fraction_theta_full 0.998
_diffrn_measured_fraction_theta_max 0.998
_diffrn_measurement_device '95mm CCD camera on \k-goniostat'
_diffrn_measurement_device_type KappaCCD
_diffrn_measurement_method 'CCD rotation images, thick slices'
_diffrn_orient_matrix_type X=UH
_diffrn_orient_matrix_UB_11 0.01
_diffrn_orient_matrix_UB_12 0
_diffrn_orient_matrix_UB_13 0
_diffrn_orient_matrix_UB_21 0
_diffrn_orient_matrix_UB_22 0.01
_diffrn_orient_matrix_UB_23 0
_diffrn_orient_matrix_UB_31 0
_diffrn_orient_matrix_UB_32 0
_diffrn_orient_matrix_UB_33 0.01
_diffrn_radiation_monochromator graphite
_diffrn_radiation_probe x-ray
_diffrn_radiation_type MoK\a
_diffrn_radiation_wavelength 0.71073
_diffrn_reflns_av_R_equivalents 0.1044
_diffrn_reflns_av_unetI/netI 0.1055
_diffrn_reflns_limit_h_max 16
_diffrn_reflns_limit_h_min -16
_diffrn_reflns_limit_k_max 16
_diffrn_reflns_limit_k_min -16
_diffrn_reflns_limit_l_max 23
_diffrn_reflns_limit_l_min -24
_diffrn_reflns_number 57759
_diffrn_reflns_reduction_process
;
 Scaled and merged with SORTAV
 R.H. Blessing, (1987) Cryst. Rev. 1, 3-58
 R.H. Blessing, (1989) J. Appl. Cryst. 22, 396-397
;
_diffrn_reflns_theta_full 27.5
_diffrn_reflns_theta_max 27.5
_diffrn_reflns_theta_min 3.04
_diffrn_source 'Enraf Nonius FR590'
_exptl_absorpt_coefficient_mu 1.071
_exptl_absorpt_correction_T_max 0.863
_exptl_absorpt_correction_T_min 0.823
_exptl_absorpt_correction_type multi-scan
_exptl_absorpt_process_details
;
 R.H. Blessing, Acta Cryst. (1995), A51, 33-38
;
_exptl_crystal_colour red
_exptl_crystal_density_diffrn 1.41
_exptl_crystal_description prism
_exptl_crystal_F_000 1142
_exptl_crystal_size_max 0.26
_exptl_crystal_size_mid 0.13
_exptl_crystal_size_min 0.12
_refine_diff_density_max 0.669
_refine_diff_density_min -0.657
_refine_diff_density_rms 0.087
_refine_ls_extinction_method none
_refine_ls_goodness_of_fit_ref 1.031
_refine_ls_hydrogen_treatment mixed
_refine_ls_matrix_type full
_refine_ls_number_parameters 621
_refine_ls_number_reflns 11946
_refine_ls_number_restraints 25
_refine_ls_restrained_S_all 1.04
_refine_ls_R_factor_all 0.1254
_refine_ls_R_factor_gt 0.0575
_refine_ls_shift/su_max 0.008
_refine_ls_shift/su_mean 0
_refine_ls_structure_factor_coef Fsqd
_refine_ls_weighting_details 'calc w=1/[\s^2^(Fo^2^)+(0.0567P)^2^+1.3336P] where P=(Fo^2^+2Fc^2^)/3'
_refine_ls_weighting_scheme calc
_refine_ls_wR_factor_gt 0.1174
_refine_ls_wR_factor_ref 0.1353
_reflns_number_gt 7170
_reflns_number_total 11946
_reflns_threshold_expression >2sigma(I)
_cod_data_source_file ic302113k_si_001_6.cif
_cod_data_source_block 18
_cod_original_cell_volume 2602.9(8)
_cod_database_code 4333597

loop_
_space_group_symop_operation_xyz
'x, y, z'
'-x, -y, -z'

loop_
_atom_site_label
_atom_site_type_symbol
_atom_site_fract_x
_atom_site_fract_y
_atom_site_fract_z
_atom_site_U_iso_or_equiv
_atom_site_adp_type
_atom_site_occupancy
_atom_site_symmetry_multiplicity
_atom_site_calc_flag
_atom_site_refinement_flags
_atom_site_disorder_assembly
_atom_site_disorder_group
C11 C 0.2990(4) 0.9286(4) 0.0863(2) 0.0365(10) Uani 1 1 d . . .
C12 C 0.3770(4) 0.9493(4) 0.1212(2) 0.0407(10) Uani 1 1 d . . .
C13 C 0.3029(4) 1.0247(3) 0.1891(2) 0.0394(10) Uani 1 1 d . . .
C14 C 0.1797(4) 1.0509(3) 0.1955(2) 0.0379(10) Uani 1 1 d . . .
C15 C 0.1780(4) 0.9922(4) 0.1317(2) 0.0377(10) Uani 1 1 d . . .
C16 C 0.3402(6) 0.8550(4) 0.0122(3) 0.0646(15) Uani 1 1 d . . .
H16A H 0.2726 0.8369 0.0076 0.097 Uiso 1 1 calc R . .
H16B H 0.4076 0.7839 0.0112 0.097 Uiso 1 1 calc R . .
H16C H 0.367 0.8964 -0.0302 0.097 Uiso 1 1 calc R . .
C17 C 0.5149(4) 0.8999(5) 0.0897(3) 0.0640(15) Uani 1 1 d . . .
H17A H 0.5427 0.8248 0.0615 0.096 Uiso 1 1 calc R . .
H17B H 0.5476 0.8917 0.1316 0.096 Uiso 1 1 calc R . .
H17C H 0.5431 0.9513 0.0558 0.096 Uiso 1 1 calc R . .
C18 C 0.3481(6) 1.0719(4) 0.2424(3) 0.0638(15) Uani 1 1 d . . .
H18A H 0.3492 1.147 0.2291 0.096 Uiso 1 1 calc R . .
H18B H 0.4303 1.0197 0.2381 0.096 Uiso 1 1 calc R . .
H18C H 0.2942 1.0795 0.2946 0.096 Uiso 1 1 calc R . .
C19 C 0.0716(5) 1.1271(4) 0.2589(3) 0.0636(15) Uani 1 1 d . . .
H19A H 0.0506 1.2065 0.2471 0.095 Uiso 1 1 calc R . .
H19B H 0.0909 1.1205 0.306 0.095 Uiso 1 1 calc R . .
H19C H 0.0028 1.1041 0.2648 0.095 Uiso 1 1 calc R . .
C20 C 0.0657(5) 1.0044(5) 0.1123(3) 0.0631(15) Uani 1 1 d . . .
H20A H 0.0373 1.0775 0.0919 0.095 Uiso 1 1 calc R . .
H20B H 0.002 1.002 0.1581 0.095 Uiso 1 1 calc R . .
H20C H 0.0853 0.9416 0.0744 0.095 Uiso 1 1 calc R . .
C21 C 0.2238(5) 0.5401(4) 0.1105(2) 0.0455(12) Uani 1 1 d . . .
C22 C 0.2532(4) 0.4605(4) 0.1641(2) 0.0406(10) Uani 1 1 d . . .
C23 C 0.1480(4) 0.4926(4) 0.2311(2) 0.0346(9) Uani 1 1 d . . .
C24 C 0.0568(4) 0.5900(4) 0.2183(2) 0.0367(10) Uani 1 1 d . . .
C25 C 0.1025(4) 0.6189(4) 0.1443(2) 0.0423(11) Uani 1 1 d . . .
C26 C 0.3072(6) 0.5344(6) 0.0304(3) 0.084(2) Uani 1 1 d . . .
H26A H 0.2929 0.612 0.0158 0.127 Uiso 1 1 calc R . .
H26B H 0.2907 0.4904 -0.0046 0.127 Uiso 1 1 calc R . .
H26C H 0.3918 0.4973 0.0283 0.127 Uiso 1 1 calc R . .
C27 C 0.3699(5) 0.3591(4) 0.1507(3) 0.0684(16) Uani 1 1 d . . .
H27A H 0.3632 0.2918 0.1301 0.103 Uiso 1 1 calc R . .
H27B H 0.3858 0.3443 0.1987 0.103 Uiso 1 1 calc R . .
H27C H 0.4367 0.3751 0.1146 0.103 Uiso 1 1 calc R . .
C28 C 0.1334(5) 0.4294(4) 0.3002(3) 0.0505(12) Uani 1 1 d . . .
H28A H 0.0767 0.4833 0.3447 0.076 Uiso 1 1 calc R . .
H28B H 0.2122 0.3924 0.3074 0.076 Uiso 1 1 calc R . .
H28C H 0.1015 0.3712 0.2934 0.076 Uiso 1 1 calc R . .
C29 C -0.0701(4) 0.6509(4) 0.2730(3) 0.0568(13) Uani 1 1 d . . .
H29A H -0.0983 0.7322 0.2659 0.085 Uiso 1 1 calc R . .
H29B H -0.0695 0.6421 0.3251 0.085 Uiso 1 1 calc R . .
H29C H -0.1247 0.6176 0.2636 0.085 Uiso 1 1 calc R . .
C30 C 0.0299(6) 0.7147(5) 0.1077(3) 0.0714(17) Uani 1 1 d . . .
H30A H -0.019 0.6874 0.0865 0.107 Uiso 1 1 calc R . .
H30B H 0.0856 0.7383 0.0672 0.107 Uiso 1 1 calc R . .
H30C H -0.0236 0.7801 0.1459 0.107 Uiso 1 1 calc R . .
C31 C 0.5950(4) 0.5114(4) 0.2462(2) 0.0410(11) Uani 1 1 d . . .
C32 C 0.5247(4) 0.5154(4) 0.3238(3) 0.0462(12) Uani 1 1 d . . .
C33 C 0.5061(4) 0.6192(5) 0.3620(2) 0.0499(13) Uani 1 1 d . . .
C34 C 0.5638(4) 0.6826(4) 0.3092(2) 0.0436(11) Uani 1 1 d . . .
C35 C 0.6193(3) 0.6148(4) 0.2378(2) 0.0376(10) Uani 1 1 d . . .
C36 C 0.6384(5) 0.4136(4) 0.1851(3) 0.0605(14) Uani 1 1 d . . .
H36A H 0.7127 0.3541 0.1881 0.091 Uiso 1 1 calc R . .
H36B H 0.655 0.4418 0.1352 0.091 Uiso 1 1 calc R . .
H36C H 0.5756 0.3817 0.1925 0.091 Uiso 1 1 calc R . .
C37 C 0.4842(4) 0.4200(5) 0.3577(3) 0.0662(17) Uani 1 1 d . . .
H37A H 0.5525 0.3592 0.3667 0.099 Uiso 1 1 calc R . .
H37B H 0.4565 0.3889 0.3224 0.099 Uiso 1 1 calc R . .
H37C H 0.4177 0.4505 0.4057 0.099 Uiso 1 1 calc R . .
C38 C 0.4400(5) 0.6585(6) 0.4459(3) 0.083(2) Uani 1 1 d . . .
H38A H 0.3801 0.6231 0.4653 0.125 Uiso 1 1 calc R . .
H38B H 0.3988 0.7419 0.4533 0.125 Uiso 1 1 calc R . .
H38C H 0.4985 0.6358 0.4733 0.125 Uiso 1 1 calc R . .
C39 C 0.5734(5) 0.7939(5) 0.3266(4) 0.0742(18) Uani 1 1 d . . .
H39A H 0.6464 0.7788 0.3404 0.111 Uiso 1 1 calc R . .
H39B H 0.5017 0.8396 0.3689 0.111 Uiso 1 1 calc R . .
H39C H 0.5782 0.8359 0.2819 0.111 Uiso 1 1 calc R . .
C40 C 0.6954(4) 0.6422(5) 0.1651(3) 0.0527(12) Uani 1 1 d . . .
H40A H 0.6831 0.7234 0.1696 0.079 Uiso 1 1 calc R . .
H40B H 0.6713 0.6255 0.1229 0.079 Uiso 1 1 calc R . .
H40C H 0.7812 0.5956 0.1556 0.079 Uiso 1 1 calc R . .
C51 C 0.1121(3) 0.6996(3) 0.5191(2) 0.0263(8) Uani 1 1 d . . .
C52 C 0.1533(3) 0.7163(3) 0.5779(2) 0.0313(9) Uani 1 1 d . . .
H52 H 0.1455 0.7909 0.5931 0.038 Uiso 1 1 calc R . .
C53 C 0.2058(4) 0.6239(4) 0.6145(2) 0.0395(10) Uani 1 1 d . . .
H53 H 0.2334 0.6363 0.6543 0.047 Uiso 1 1 calc R . .
C54 C 0.2178(4) 0.5146(4) 0.5929(2) 0.0425(11) Uani 1 1 d . . .
H54 H 0.2548 0.4522 0.6174 0.051 Uiso 1 1 calc R . .
C55 C 0.1758(4) 0.4960(4) 0.5355(2) 0.0417(10) Uani 1 1 d . . .
H55 H 0.1828 0.4212 0.5215 0.05 Uiso 1 1 calc R . .
C56 C 0.1230(4) 0.5881(3) 0.4984(2) 0.0326(9) Uani 1 1 d . . .
H56 H 0.0945 0.5753 0.4592 0.039 Uiso 1 1 calc R . .
C61 C -0.1093(3) 0.8252(3) 0.4879(2) 0.0274(8) Uani 1 1 d . . .
C62 C -0.1709(4) 0.7921(4) 0.5548(2) 0.0345(9) Uani 1 1 d . . .
H62 H -0.1293 0.7578 0.589 0.041 Uiso 1 1 calc R . .
C63 C -0.2923(4) 0.8087(4) 0.5719(2) 0.0433(11) Uani 1 1 d . . .
H63 H -0.3331 0.7842 0.617 0.052 Uiso 1 1 calc R . .
C64 C -0.3544(4) 0.8618(4) 0.5225(3) 0.0478(12) Uani 1 1 d . . .
H64 H -0.438 0.8748 0.5348 0.057 Uiso 1 1 calc R . .
C65 C -0.2955(4) 0.8949(4) 0.4568(3) 0.0495(12) Uani 1 1 d . . .
H65 H -0.3386 0.931 0.4238 0.059 Uiso 1 1 calc R . .
C66 C -0.1721(4) 0.8759(4) 0.4377(2) 0.0369(10) Uani 1 1 d . . .
H66 H -0.131 0.8971 0.3912 0.044 Uiso 1 1 calc R . .
C71 C 0.0312(3) 0.9462(3) 0.5169(2) 0.0274(8) Uani 1 1 d . . .
H71A H -0.0176 0.9503 0.5707 0.033 Uiso 1 1 calc R . .
H71B H 0.112 0.9434 0.5151 0.033 Uiso 1 1 calc R . .
Cu1 Cu 0.16306(4) 0.78460(4) 0.34326(2) 0.02606(12) Uani 1 1 d . . .
N1 N 0.3630(3) 0.6884(3) 0.17549(16) 0.0275(7) Uani 1 1 d . . .
N12 N 0.1255(3) 0.8079(3) 0.23926(16) 0.0256(7) Uani 1 1 d . . .
N13 N 0.3183(3) 0.8315(3) 0.29493(17) 0.0293(7) Uani 1 1 d . . .
N23 N 0.2767(3) 0.6071(3) 0.30304(18) 0.0259(7) Uani 1 1 d . . .
P1 P 0.04897(8) 0.81409(8) 0.46437(5) 0.0231(2) Uani 1 1 d . . .
Ti1 Ti 0.26792(6) 0.85075(6) 0.20404(4) 0.02573(16) Uani 1 1 d . . .
Ti2 Ti 0.22501(6) 0.64329(6) 0.21372(3) 0.02478(16) Uani 1 1 d . . .
Ti3 Ti 0.40818(6) 0.66513(6) 0.26695(4) 0.02676(16) Uani 1 1 d . . .
H12 H 0.051(4) 0.843(4) 0.244(3) 0.053(15) Uiso 1 1 d . . .
H13 H 0.334(4) 0.878(3) 0.329(2) 0.037(11) Uiso 1 1 d . . .
H23 H 0.274(4) 0.558(4) 0.332(2) 0.037(12) Uiso 1 1 d . . .
C1 C 0.7075(4) 0.0659(5) 0.1885(3) 0.0608(14) Uani 1 1 d D . .
F1 F 0.7935(3) 0.0785(5) 0.1310(2) 0.1300(19) Uani 1 1 d D . .
F2 F 0.6025(3) 0.1497(3) 0.1901(2) 0.0891(11) Uani 1 1 d D . .
F3 F 0.6979(4) -0.0307(4) 0.1730(3) 0.1355(19) Uani 1 1 d D . .
O1 O 0.6239(4) 0.0729(5) 0.3316(3) 0.123(2) Uani 1 1 d D . .
O2 O 0.8410(3) -0.0330(3) 0.2687(2) 0.0690(11) Uani 1 1 d D . .
O3 O 0.7599(4) 0.1741(4) 0.2788(3) 0.0990(16) Uani 1 1 d D . .
S1 S 0.73571(12) 0.07104(12) 0.27803(7) 0.0586(4) Uani 1 1 d D . .
C81 C 0.9062(10) 0.6839(12) 0.8972(6) 0.160(8) Uani 0.701(5) 1 d PD A 1
H81A H 0.8908 0.612 0.8998 0.192 Uiso 0.701(5) 1 calc PR A 1
H81B H 0.8774 0.7223 0.8565 0.192 Uiso 0.701(5) 1 calc PR A 1
Cl1 Cl 0.8179(4) 0.7589(4) 0.9709(4) 0.191(3) Uani 0.701(5) 1 d PD A 1
Cl2 Cl 1.0438(3) 0.6468(3) 0.8667(3) 0.171(2) Uani 0.701(5) 1 d PD A 1
C81' C 0.923(2) 0.639(2) 0.9278(14) 0.126(13) Uiso 0.299(5) 1 d PD A 2
H82A H 0.9033 0.604 0.8895 0.152 Uiso 0.299(5) 1 calc PR A 2
H82B H 0.9674 0.6877 0.9016 0.152 Uiso 0.299(5) 1 calc PR A 2
Cl1' Cl 0.8084(9) 0.7140(11) 0.9855(5) 0.154(5) Uani 0.299(5) 1 d PD A 2
Cl2' Cl 1.0041(8) 0.5490(8) 0.9567(7) 0.185(7) Uani 0.299(5) 1 d PD . 2

loop_
_atom_site_aniso_label
_atom_site_aniso_U_11
_atom_site_aniso_U_22
_atom_site_aniso_U_33
_atom_site_aniso_U_23
_atom_site_aniso_U_13
_atom_site_aniso_U_12
C11 0.043(2) 0.042(3) 0.030(2) 0.0166(18) -0.0154(19) -0.020(2)
C12 0.037(2) 0.042(3) 0.041(2) 0.0194(19) -0.008(2) -0.017(2)
C13 0.053(3) 0.029(2) 0.044(3) 0.0117(18) -0.019(2) -0.022(2)
C14 0.044(3) 0.025(2) 0.045(3) 0.0119(18) -0.016(2) -0.013(2)
C15 0.038(2) 0.037(2) 0.041(2) 0.0206(19) -0.018(2) -0.014(2)
C16 0.095(4) 0.060(3) 0.036(3) 0.013(2) -0.020(3) -0.027(3)
C17 0.043(3) 0.073(4) 0.076(4) 0.038(3) -0.015(3) -0.027(3)
C18 0.094(4) 0.049(3) 0.078(4) 0.017(3) -0.045(3) -0.046(3)
C19 0.062(3) 0.041(3) 0.067(3) 0.005(2) -0.010(3) -0.006(3)
C20 0.054(3) 0.078(4) 0.078(4) 0.043(3) -0.043(3) -0.031(3)
C21 0.069(3) 0.052(3) 0.029(2) -0.0031(19) -0.013(2) -0.040(3)
C22 0.045(3) 0.032(2) 0.046(3) -0.0079(19) -0.011(2) -0.019(2)
C23 0.042(2) 0.039(2) 0.035(2) 0.0030(17) -0.0152(19) -0.026(2)
C24 0.036(2) 0.041(3) 0.044(2) 0.0031(19) -0.0183(19) -0.023(2)
C25 0.058(3) 0.043(3) 0.047(3) 0.011(2) -0.031(2) -0.031(2)
C26 0.124(6) 0.107(5) 0.035(3) -0.008(3) -0.004(3) -0.075(5)
C27 0.050(3) 0.042(3) 0.094(4) -0.024(3) -0.010(3) -0.006(3)
C28 0.064(3) 0.051(3) 0.051(3) 0.014(2) -0.022(2) -0.036(3)
C29 0.035(3) 0.059(3) 0.076(4) 0.004(3) -0.010(2) -0.024(2)
C30 0.100(5) 0.079(4) 0.082(4) 0.033(3) -0.073(4) -0.051(4)
C31 0.022(2) 0.047(3) 0.047(3) 0.016(2) -0.0134(19) -0.0038(19)
C32 0.024(2) 0.064(3) 0.045(3) 0.028(2) -0.0153(19) -0.009(2)
C33 0.021(2) 0.094(4) 0.032(2) 0.015(2) -0.0166(19) -0.012(2)
C34 0.023(2) 0.060(3) 0.047(3) 0.001(2) -0.021(2) -0.006(2)
C35 0.0175(19) 0.049(3) 0.043(2) 0.013(2) -0.0140(18) -0.0059(19)
C36 0.044(3) 0.045(3) 0.076(4) 0.005(3) -0.014(3) -0.004(2)
C37 0.035(3) 0.080(4) 0.080(4) 0.055(3) -0.025(3) -0.014(3)
C38 0.040(3) 0.156(6) 0.036(3) 0.002(3) -0.015(2) -0.014(4)
C39 0.048(3) 0.072(4) 0.109(5) -0.020(3) -0.044(3) -0.013(3)
C40 0.033(2) 0.068(3) 0.053(3) 0.019(2) -0.012(2) -0.016(2)
C51 0.0212(18) 0.025(2) 0.0271(19) 0.0054(15) -0.0065(15) -0.0041(16)
C52 0.028(2) 0.037(2) 0.030(2) 0.0031(16) -0.0129(17) -0.0106(18)
C53 0.029(2) 0.049(3) 0.037(2) 0.0153(19) -0.0140(18) -0.008(2)
C54 0.027(2) 0.042(3) 0.048(3) 0.023(2) -0.0086(19) -0.006(2)
C55 0.039(2) 0.027(2) 0.047(3) 0.0062(18) -0.004(2) -0.008(2)
C56 0.034(2) 0.027(2) 0.032(2) 0.0047(16) -0.0080(17) -0.0092(18)
C61 0.026(2) 0.023(2) 0.032(2) -0.0015(15) -0.0105(16) -0.0065(16)
C62 0.030(2) 0.045(3) 0.033(2) 0.0073(18) -0.0140(18) -0.0159(19)
C63 0.034(2) 0.059(3) 0.036(2) 0.003(2) -0.0060(19) -0.021(2)
C64 0.026(2) 0.060(3) 0.056(3) -0.006(2) -0.012(2) -0.016(2)
C65 0.041(3) 0.062(3) 0.052(3) 0.010(2) -0.028(2) -0.016(2)
C66 0.034(2) 0.045(3) 0.032(2) 0.0056(18) -0.0163(18) -0.012(2)
C71 0.030(2) 0.026(2) 0.0247(18) 0.0011(15) -0.0103(16) -0.0072(17)
Cu1 0.0258(2) 0.0282(3) 0.0220(2) 0.00198(17) -0.00784(19) -0.0077(2)
N1 0.0243(16) 0.0345(19) 0.0229(16) 0.0043(13) -0.0075(13) -0.0103(14)
N12 0.0260(18) 0.0276(18) 0.0254(16) 0.0062(13) -0.0134(14) -0.0085(15)
N13 0.0301(18) 0.035(2) 0.0280(17) 0.0039(14) -0.0132(14) -0.0148(15)
N23 0.0235(17) 0.0236(18) 0.0262(17) 0.0039(13) -0.0069(13) -0.0050(14)
P1 0.0241(5) 0.0220(5) 0.0217(5) 0.0016(4) -0.0084(4) -0.0063(4)
Ti1 0.0275(4) 0.0285(4) 0.0247(3) 0.0083(3) -0.0114(3) -0.0123(3)
Ti2 0.0267(4) 0.0263(4) 0.0228(3) 0.0017(3) -0.0098(3) -0.0102(3)
Ti3 0.0204(3) 0.0333(4) 0.0269(4) 0.0074(3) -0.0108(3) -0.0081(3)
C1 0.047(3) 0.061(4) 0.090(4) 0.013(3) -0.041(3) -0.022(3)
F1 0.066(2) 0.262(6) 0.064(2) 0.049(3) -0.035(2) -0.054(3)
F2 0.059(2) 0.096(3) 0.129(3) 0.037(2) -0.062(2) -0.0221(19)
F3 0.134(4) 0.090(3) 0.214(5) -0.016(3) -0.112(4) -0.030(3)
O1 0.053(3) 0.157(5) 0.094(3) 0.058(3) 0.009(2) 0.002(3)
O2 0.049(2) 0.067(2) 0.066(2) 0.0280(18) -0.0199(18) 0.0058(18)
O3 0.096(3) 0.069(3) 0.146(4) -0.017(3) -0.079(3) -0.012(3)
S1 0.0475(7) 0.0591(9) 0.0540(8) 0.0136(6) -0.0177(6) -0.0021(6)
C81 0.256(19) 0.29(2) 0.068(7) 0.055(11) -0.056(11) -0.246(18)
Cl1 0.089(3) 0.135(3) 0.253(6) 0.097(4) 0.036(3) -0.016(3)
Cl2 0.065(2) 0.134(3) 0.237(5) 0.055(3) -0.001(2) 0.0058(19)
Cl1' 0.150(8) 0.267(15) 0.063(5) -0.018(6) 0.032(4) -0.155(10)
Cl2' 0.131(7) 0.130(8) 0.265(14) -0.111(8) -0.114(9) 0.030(6)

loop_
_atom_type_symbol
_atom_type_description
_atom_type_scat_dispersion_real
_atom_type_scat_dispersion_imag
_atom_type_scat_source
C C 0.0033 0.0016 'International Tables Vol C Tables 4.2.6.8 and 6.1.1.4'
Cu Cu 0.3201 1.2651 'International Tables Vol C Tables 4.2.6.8 and 6.1.1.4'
F F 0.0171 0.0103 'International Tables Vol C Tables 4.2.6.8 and 6.1.1.4'
N N 0.0061 0.0033 'International Tables Vol C Tables 4.2.6.8 and 6.1.1.4'
O O 0.0106 0.006 'International Tables Vol C Tables 4.2.6.8 and 6.1.1.4'
P P 0.1023 0.0942 'International Tables Vol C Tables 4.2.6.8 and 6.1.1.4'
S S 0.1246 0.1234 'International Tables Vol C Tables 4.2.6.8 and 6.1.1.4'
Ti Ti 0.2776 0.4457 'International Tables Vol C Tables 4.2.6.8 and 6.1.1.4'
Cl Cl 0.1484 0.1585 'International Tables Vol C Tables 4.2.6.8 and 6.1.1.4'
H H 0 0 'International Tables Vol C Tables 4.2.6.8 and 6.1.1.4'

loop_
_exptl_crystal_face_index_h
_exptl_crystal_face_index_k
_exptl_crystal_face_index_l
_exptl_crystal_face_perp_dist
0 0 -1 0.023
-1 0 10 0.062
-2 0 -1 0.071
12 0 11 0.112
-4 -7 -1 0.054
3 6 2 0.061

loop_
_geom_angle_atom_site_label_1
_geom_angle_atom_site_label_2
_geom_angle_atom_site_label_3
_geom_angle
_geom_angle_site_symmetry_1
_geom_angle_site_symmetry_3
C15 C11 C12 107.8(4) . .
C15 C11 C16 126.7(4) . .
C12 C11 C16 125.5(4) . .
C15 C11 Ti1 73.3(2) . .
C12 C11 Ti1 72.7(2) . .
C16 C11 Ti1 121.5(3) . .
C11 C12 C13 108.1(4) . .
C11 C12 C17 125.1(4) . .
C13 C12 C17 126.8(4) . .
C11 C12 Ti1 72.4(2) . .
C13 C12 Ti1 72.8(2) . .
C17 C12 Ti1 121.3(3) . .
C14 C13 C12 107.6(4) . .
C14 C13 C18 126.5(4) . .
C12 C13 C18 125.9(4) . .
C14 C13 Ti1 72.8(2) . .
C12 C13 Ti1 72.2(2) . .
C18 C13 Ti1 122.6(3) . .
C13 C14 C15 108.0(4) . .
C13 C14 C19 125.3(4) . .
C15 C14 C19 126.7(4) . .
C13 C14 Ti1 72.5(2) . .
C15 C14 Ti1 72.7(2) . .
C19 C14 Ti1 120.6(3) . .
C11 C15 C14 108.5(4) . .
C11 C15 C20 125.8(4) . .
C14 C15 C20 125.5(4) . .
C11 C15 Ti1 72.1(2) . .
C14 C15 Ti1 72.6(2) . .
C20 C15 Ti1 125.3(3) . .
C25 C21 C22 108.1(4) . .
C25 C21 C26 126.9(5) . .
C22 C21 C26 124.9(5) . .
C25 C21 Ti2 74.2(2) . .
C22 C21 Ti2 72.5(2) . .
C26 C21 Ti2 121.9(3) . .
C23 C22 C21 107.2(4) . .
C23 C22 C27 126.4(4) . .
C21 C22 C27 126.3(4) . .
C23 C22 Ti2 73.9(2) . .
C21 C22 Ti2 71.9(2) . .
C27 C22 Ti2 122.2(3) . .
C24 C23 C22 107.7(4) . .
C24 C23 C28 125.8(4) . .
C22 C23 C28 126.3(4) . .
C24 C23 Ti2 73.2(2) . .
C22 C23 Ti2 71.0(2) . .
C28 C23 Ti2 124.9(3) . .
C25 C24 C23 108.9(4) . .
C25 C24 C29 125.1(4) . .
C23 C24 C29 125.9(4) . .
C25 C24 Ti2 72.3(2) . .
C23 C24 Ti2 72.4(2) . .
C29 C24 Ti2 123.1(3) . .
C24 C25 C21 108.0(4) . .
C24 C25 C30 124.9(5) . .
C21 C25 C30 127.0(4) . .
C24 C25 Ti2 73.4(2) . .
C21 C25 Ti2 71.0(2) . .
C30 C25 Ti2 123.6(3) . .
C32 C31 C35 107.7(4) . .
C32 C31 C36 125.6(4) . .
C35 C31 C36 126.7(4) . .
C32 C31 Ti3 73.9(2) . .
C35 C31 Ti3 72.5(2) . .
C36 C31 Ti3 120.7(3) . .
C33 C32 C31 107.8(4) . .
C33 C32 C37 127.4(5) . .
C31 C32 C37 124.8(5) . .
C33 C32 Ti3 73.6(2) . .
C31 C32 Ti3 71.1(2) . .
C37 C32 Ti3 123.2(3) . .
C32 C33 C34 109.2(4) . .
C32 C33 C38 126.4(5) . .
C34 C33 C38 124.4(5) . .
C32 C33 Ti3 72.3(2) . .
C34 C33 Ti3 72.0(2) . .
C38 C33 Ti3 123.5(3) . .
C35 C34 C33 106.8(4) . .
C35 C34 C39 126.0(5) . .
C33 C34 C39 127.1(4) . .
C35 C34 Ti3 71.3(2) . .
C33 C34 Ti3 73.1(2) . .
C39 C34 Ti3 124.7(3) . .
C34 C35 C31 108.6(4) . .
C34 C35 C40 126.8(4) . .
C31 C35 C40 124.6(4) . .
C34 C35 Ti3 74.0(2) . .
C31 C35 Ti3 72.1(2) . .
C40 C35 Ti3 121.6(3) . .
C52 C51 C56 118.6(3) . .
C52 C51 P1 123.8(3) . .
C56 C51 P1 117.6(3) . .
C51 C52 C53 120.6(4) . .
C54 C53 C52 120.4(4) . .
C53 C54 C55 120.2(4) . .
C54 C55 C56 119.9(4) . .
C55 C56 C51 120.4(4) . .
C62 C61 C66 119.1(3) . .
C62 C61 P1 123.0(3) . .
C66 C61 P1 117.9(3) . .
C63 C62 C61 120.6(4) . .
C62 C63 C64 119.7(4) . .
C65 C64 C63 120.4(4) . .
C64 C65 C66 120.6(4) . .
C65 C66 C61 119.6(4) . .
C71 C71 P1 111.4(3) 2_576 .
N12 Cu1 N13 89.44(12) . .
N12 Cu1 N23 90.24(12) . .
N13 Cu1 N23 89.81(12) . .
N12 Cu1 P1 134.24(9) . .
N13 Cu1 P1 126.46(9) . .
N23 Cu1 P1 114.14(9) . .
N12 Cu1 Ti2 45.30(9) . .
N13 Cu1 Ti2 91.34(9) . .
N23 Cu1 Ti2 45.00(8) . .
P1 Cu1 Ti2 139.83(4) . .
N12 Cu1 Ti3 91.45(9) . .
N13 Cu1 Ti3 45.08(9) . .
N23 Cu1 Ti3 44.77(9) . .
P1 Cu1 Ti3 133.42(3) . .
Ti2 Cu1 Ti3 62.41(3) . .
N12 Cu1 Ti1 44.63(9) . .
N13 Cu1 Ti1 44.81(8) . .
N23 Cu1 Ti1 90.56(9) . .
P1 Cu1 Ti1 154.88(4) . .
Ti2 Cu1 Ti1 61.78(2) . .
Ti3 Cu1 Ti1 61.86(3) . .
Ti2 N1 Ti1 94.55(13) . .
Ti2 N1 Ti3 95.20(13) . .
Ti1 N1 Ti3 94.61(13) . .
Ti1 N12 Ti2 92.75(14) . .
Ti1 N12 Cu1 85.68(12) . .
Ti2 N12 Cu1 84.45(12) . .
Ti1 N13 Ti3 92.81(14) . .
Ti1 N13 Cu1 84.75(12) . .
Ti3 N13 Cu1 84.28(13) . .
Ti2 N23 Ti3 93.80(14) . .
Ti2 N23 Cu1 83.74(12) . .
Ti3 N23 Cu1 84.34(13) . .
C51 P1 C61 103.30(17) . .
C51 P1 C71 103.68(17) . .
C61 P1 C71 102.23(17) . .
C51 P1 Cu1 112.37(12) . .
C61 P1 Cu1 118.43(12) . .
C71 P1 Cu1 115.07(13) . .
N1 Ti1 N12 86.31(13) . .
N1 Ti1 N13 86.39(13) . .
N12 Ti1 N13 100.12(13) . .
N1 Ti1 C11 103.27(14) . .
N12 Ti1 C11 116.00(13) . .
N13 Ti1 C11 142.92(14) . .
N1 Ti1 C12 106.78(14) . .
N12 Ti1 C12 149.49(14) . .
N13 Ti1 C12 107.97(15) . .
C11 Ti1 C12 34.96(14) . .
N1 Ti1 C13 137.10(15) . .
N12 Ti1 C13 136.18(15) . .
N13 Ti1 C13 90.31(14) . .
C11 Ti1 C13 58.18(14) . .
C12 Ti1 C13 34.97(15) . .
N1 Ti1 C15 129.60(14) . .
N12 Ti1 C15 92.68(14) . .
N13 Ti1 C15 142.69(15) . .
C11 Ti1 C15 34.56(14) . .
C12 Ti1 C15 57.58(14) . .
C13 Ti1 C15 57.70(15) . .
N1 Ti1 C14 161.14(13) . .
N12 Ti1 C14 102.56(14) . .
N13 Ti1 C14 107.99(14) . .
C11 Ti1 C14 57.90(15) . .
C12 Ti1 C14 57.78(15) . .
C13 Ti1 C14 34.67(14) . .
C15 Ti1 C14 34.72(14) . .
N1 Ti1 Cu1 84.95(9) . .
N12 Ti1 Cu1 49.69(9) . .
N13 Ti1 Cu1 50.44(9) . .
C11 Ti1 Cu1 163.66(11) . .
C12 Ti1 Cu1 155.68(11) . .
C13 Ti1 Cu1 124.16(11) . .
C15 Ti1 Cu1 130.25(11) . .
C14 Ti1 Cu1 113.53(11) . .
N1 Ti1 Ti2 42.63(9) . .
N12 Ti1 Ti2 43.72(10) . .
N13 Ti1 Ti2 92.79(10) . .
C11 Ti1 Ti2 118.70(11) . .
C12 Ti1 Ti2 142.79(11) . .
C13 Ti1 Ti2 176.84(10) . .
C15 Ti1 Ti2 119.61(11) . .
C14 Ti1 Ti2 144.11(11) . .
Cu1 Ti1 Ti2 58.63(2) . .
N1 Ti1 Ti3 42.80(9) . .
N12 Ti1 Ti3 92.65(9) . .
N13 Ti1 Ti3 43.65(10) . .
C11 Ti1 Ti3 135.90(11) . .
C12 Ti1 Ti3 115.85(11) . .
C13 Ti1 Ti3 121.98(11) . .
C15 Ti1 Ti3 170.29(11) . .
C14 Ti1 Ti3 150.45(11) . .
Cu1 Ti1 Ti3 58.90(3) . .
Ti2 Ti1 Ti3 60.34(3) . .
N1 Ti2 N23 85.57(13) . .
N1 Ti2 N12 86.30(13) . .
N23 Ti2 N12 101.43(13) . .
N1 Ti2 C21 105.93(14) . .
N23 Ti2 C21 136.69(16) . .
N12 Ti2 C21 120.55(15) . .
N1 Ti2 C22 115.55(14) . .
N23 Ti2 C22 101.53(15) . .
N12 Ti2 C22 149.30(15) . .
C21 Ti2 C22 35.60(15) . .
N1 Ti2 C25 126.80(14) . .
N23 Ti2 C25 146.10(15) . .
N12 Ti2 C25 91.57(14) . .
C21 Ti2 C25 34.86(16) . .
C22 Ti2 C25 58.34(15) . .
N1 Ti2 C23 148.27(14) . .
N23 Ti2 C23 89.90(14) . .
N12 Ti2 C23 125.32(14) . .
C21 Ti2 C23 58.35(14) . .
C22 Ti2 C23 35.12(14) . .
C25 Ti2 C23 57.60(14) . .
N1 Ti2 C24 161.06(13) . .
N23 Ti2 C24 112.74(14) . .
N12 Ti2 C24 94.34(14) . .
C21 Ti2 C24 57.67(15) . .
C22 Ti2 C24 57.86(15) . .
C25 Ti2 C24 34.31(14) . .
C23 Ti2 C24 34.38(14) . .
N1 Ti2 Cu1 85.85(9) . .
N23 Ti2 Cu1 51.26(9) . .
N12 Ti2 Cu1 50.25(9) . .
C21 Ti2 Cu1 165.34(13) . .
C22 Ti2 Cu1 145.73(11) . .
C25 Ti2 Cu1 130.64(12) . .
C23 Ti2 Cu1 115.22(10) . .
C24 Ti2 Cu1 109.07(10) . .
N1 Ti2 Ti1 42.82(9) . .
N23 Ti2 Ti1 93.14(10) . .
N12 Ti2 Ti1 43.53(10) . .
C21 Ti2 Ti1 123.92(11) . .
C22 Ti2 Ti1 153.14(11) . .
C25 Ti2 Ti1 116.99(11) . .
C23 Ti2 Ti1 168.84(11) . .
C24 Ti2 Ti1 135.46(11) . .
Cu1 Ti2 Ti1 59.59(2) . .
N1 Ti2 Ti3 42.60(9) . .
N23 Ti2 Ti3 43.14(10) . .
N12 Ti2 Ti3 92.25(10) . .
C21 Ti2 Ti3 135.56(13) . .
C22 Ti2 Ti3 118.44(11) . .
C25 Ti2 Ti3 168.34(12) . .
C23 Ti2 Ti3 127.41(10) . .
C24 Ti2 Ti3 155.87(10) . .
Cu1 Ti2 Ti3 59.10(2) . .
Ti1 Ti2 Ti3 60.04(2) . .
N1 Ti3 N23 85.10(13) . .
N1 Ti3 N13 86.08(13) . .
N23 Ti3 N13 101.46(14) . .
N1 Ti3 C31 111.95(14) . .
N23 Ti3 C31 108.66(15) . .
N13 Ti3 C31 145.76(15) . .
N1 Ti3 C35 110.96(13) . .
N23 Ti3 C35 143.59(15) . .
N13 Ti3 C35 111.75(15) . .
C31 Ti3 C35 35.44(15) . .
N1 Ti3 C32 139.83(16) . .
N23 Ti3 C32 88.07(15) . .
N13 Ti3 C32 134.02(16) . .
C31 Ti3 C32 35.05(14) . .
C35 Ti3 C32 58.25(14) . .
N1 Ti3 C34 136.91(15) . .
N23 Ti3 C34 137.75(15) . .
N13 Ti3 C34 88.30(14) . .
C31 Ti3 C34 58.41(16) . .
C35 Ti3 C34 34.74(14) . .
C32 Ti3 C34 58.02(17) . .
N1 Ti3 C33 168.19(14) . .
N23 Ti3 C33 102.99(15) . .
N13 Ti3 C33 100.49(16) . .
C31 Ti3 C33 57.52(16) . .
C35 Ti3 C33 57.54(14) . .
C32 Ti3 C33 34.11(17) . .
C34 Ti3 C33 34.89(16) . .
N1 Ti3 Cu1 85.09(9) . .
N23 Ti3 Cu1 50.88(9) . .
N13 Ti3 Cu1 50.63(9) . .
C31 Ti3 Cu1 153.66(11) . .
C35 Ti3 Cu1 156.70(11) . .
C32 Ti3 Cu1 119.83(11) . .
C34 Ti3 Cu1 122.41(11) . .
C33 Ti3 Cu1 106.68(11) . .
N1 Ti3 Ti1 42.59(9) . .
N23 Ti3 Ti1 92.71(10) . .
N13 Ti3 Ti1 43.54(9) . .
C31 Ti3 Ti1 146.26(11) . .
C35 Ti3 Ti1 121.54(11) . .
C32 Ti3 Ti1 177.56(13) . .
C34 Ti3 Ti1 120.23(12) . .
C33 Ti3 Ti1 143.47(14) . .
Cu1 Ti3 Ti1 59.24(2) . .
N1 Ti3 Ti2 42.20(9) . .
N23 Ti3 Ti2 43.06(9) . .
N13 Ti3 Ti2 92.09(9) . .
C31 Ti3 Ti2 121.06(12) . .
C35 Ti3 Ti2 144.30(11) . .
C32 Ti3 Ti2 122.17(13) . .
C34 Ti3 Ti2 178.97(11) . .
C33 Ti3 Ti2 145.85(12) . .
Cu1 Ti3 Ti2 58.49(3) . .
Ti1 Ti3 Ti2 59.62(3) . .
F3 C1 F1 107.8(5) . .
F3 C1 F2 106.1(4) . .
F1 C1 F2 106.6(5) . .
F3 C1 S1 112.0(4) . .
F1 C1 S1 112.4(3) . .
F2 C1 S1 111.4(4) . .
O1 S1 O3 116.6(3) . .
O1 S1 O2 115.8(3) . .
O3 S1 O2 114.0(3) . .
O1 S1 C1 101.7(3) . .
O3 S1 C1 102.9(3) . .
O2 S1 C1 102.8(2) . .
Cl2 C81 Cl1 127.9(8) . .
Cl2' C81' Cl1' 115.4(18) . .
C81' Cl2' Cl2' 139.4(15) . 2_767

loop_
_geom_bond_atom_site_label_1
_geom_bond_atom_site_label_2
_geom_bond_distance
_geom_bond_site_symmetry_2
C11 C15 1.414(6) .
C11 C12 1.427(6) .
C11 C16 1.517(6) .
C11 Ti1 2.373(4) .
C12 C13 1.431(6) .
C12 C17 1.522(6) .
C12 Ti1 2.377(4) .
C13 C14 1.422(6) .
C13 C18 1.513(6) .
C13 Ti1 2.385(4) .
C14 C15 1.425(6) .
C14 C19 1.502(6) .
C14 Ti1 2.388(4) .
C15 C20 1.515(6) .
C15 Ti1 2.389(4) .
C21 C25 1.423(7) .
C21 C22 1.442(6) .
C21 C26 1.520(7) .
C21 Ti2 2.354(4) .
C22 C23 1.438(6) .
C22 C27 1.507(6) .
C22 Ti2 2.363(4) .
C23 C24 1.422(6) .
C23 C28 1.502(6) .
C23 Ti2 2.401(4) .
C24 C25 1.418(6) .
C24 C29 1.513(6) .
C24 Ti2 2.411(4) .
C25 C30 1.525(6) .
C25 Ti2 2.396(4) .
C31 C32 1.432(6) .
C31 C35 1.437(6) .
C31 C36 1.516(7) .
C31 Ti3 2.359(4) .
C32 C33 1.411(7) .
C32 C37 1.525(7) .
C32 Ti3 2.396(4) .
C33 C34 1.443(7) .
C33 C38 1.519(6) .
C33 Ti3 2.414(4) .
C34 C35 1.423(6) .
C34 C39 1.502(7) .
C34 Ti3 2.400(4) .
C35 C40 1.514(6) .
C35 Ti3 2.364(4) .
C51 C52 1.401(5) .
C51 C56 1.413(5) .
C51 P1 1.841(4) .
C52 C53 1.401(5) .
C53 C54 1.385(6) .
C54 C55 1.392(6) .
C55 C56 1.406(6) .
C61 C62 1.394(5) .
C61 C66 1.411(5) .
C61 P1 1.844(4) .
C62 C63 1.388(6) .
C63 C64 1.401(6) .
C64 C65 1.366(6) .
C65 C66 1.402(6) .
C71 C71 1.540(7) 2_576
C71 P1 1.856(4) .
Cu1 N12 2.132(3) .
Cu1 N13 2.159(3) .
Cu1 N23 2.166(3) .
Cu1 P1 2.2194(10) .
Cu1 Ti2 2.7606(9) .
Cu1 Ti3 2.7783(11) .
Cu1 Ti1 2.7884(9) .
N1 Ti2 1.936(3) .
N1 Ti1 1.943(3) .
N1 Ti3 1.950(3) .
N12 Ti1 1.965(3) .
N12 Ti2 1.971(3) .
N13 Ti1 1.973(3) .
N13 Ti3 1.977(3) .
N23 Ti2 1.964(3) .
N23 Ti3 1.966(3) .
Ti1 Ti2 2.8491(11) .
Ti1 Ti3 2.8613(10) .
Ti2 Ti3 2.8697(10) .
C1 F3 1.314(6) .
C1 F1 1.316(6) .
C1 F2 1.350(5) .
C1 S1 1.823(6) .
O1 S1 1.436(4) .
O2 S1 1.451(3) .
O3 S1 1.439(4) .
C81 Cl2 1.525(11) .
C81 Cl1 1.534(10) .
C81' Cl2' 1.450(16) .
C81' Cl1' 1.486(16) .
Cl2' Cl2' 2.02(3) 2_767
